data_9013846
loop_
_publ_author_name
'Detrie, T. A.'
'Ross, N. L.'
'Angel, R. J.'
'Gatta, G. D.'

_publ_section_title
;
 Equation of state and structure of prehnite to 9.8 GPa
 Note: P = 6.408 GPa
;
_journal_name_full 'European Journal of Mineralogy'
_journal_page_first 561
_journal_page_last 570
_journal_paper_doi 10.1127/0935-1221/2009/0021-1924
_journal_volume 21
_journal_year 2009
_chemical_compound_source 'N'Chwaning II mine, Kuruman, South Africa'
_chemical_formula_structural Ca2Al2Si3O10(OH)2
_chemical_formula_sum 'Al2 Ca2 H2 O12 Si3'
_chemical_name_mineral Prehnite
_space_group_IT_number 53
_symmetry_space_group_name_Hall '-P 2 2bc'
_symmetry_space_group_name_H-M 'P n c m'
_cell_angle_alpha 90
_cell_angle_beta 90
_cell_angle_gamma 90
_cell_formula_units_Z 2
_cell_length_a 4.5236
_cell_length_b 5.3828
_cell_length_c 18.2482
_cell_volume 444.337
_database_code_amcsd 0007292
_diffrn_ambient_pressure 6.408e+06
_exptl_crystal_density_diffrn 3.082
_cod_original_formula_sum 'Ca2 Al2 Si3 O12 H2'
_cod_database_code 9013846

loop_
_space_group_symop_operation_xyz
x,y,z
-x,1/2+y,1/2+z
x,1/2-y,1/2-z
x,y,-z
-x,-y,z
x,1/2-y,1/2+z
-x,1/2+y,1/2-z
-x,-y,-z

loop_
_atom_site_label
_atom_site_fract_x
_atom_site_fract_y
_atom_site_fract_z
_atom_site_occupancy
_atom_site_U_iso_or_equiv
_atom_site_type_symbol
_atom_site_attached_hydrogens
Ca 0.00000 0.50000 0.09980 1.00000 0.01200 Ca 0
Al 0.00000 0.00000 0.00000 1.00000 0.00900 Al 0
SiT1 0.50000 0.00000 0.11880 1.00000 0.00600 Si 0
AlT2 0.19740 0.75000 0.25000 0.50000 0.05000 Al 0
SiT2 0.19740 0.75000 0.25000 0.50000 0.05000 Si 0
O1 -0.75460 0.13550 0.07300 1.00000 0.00900 O 0
O2 -0.37380 0.21990 0.17040 1.00000 0.01200 O 0
O3 0.00000 0.50000 0.23300 1.00000 0.02000 O 0
O-H -0.21500 0.30450 0.00000 1.00000 0.01000 O 1

loop_
_cod_changelog_entry_id
_cod_changelog_entry_author
_cod_changelog_entry_date
_cod_changelog_entry_text
1
;cod-tools version 3.8.0
Id: cif_guess_AMCSD_atom_types 9574 2023-05-10 09:00:05Z saulius
;
2023-05-10T18:54:43+03:00
;Derived atom types and hydrogen counts
from atom names that follow the AMCSD naming convention
(Wat == water, O-H == hydroxyl).
;

loop_
_cod_related_entry_id
_cod_related_entry_database
_cod_related_entry_code
1 AMCSD 0007292
